data_7214789
loop_
_publ_author_name
'Stilinovi\'c, Vladimir'
'U\<zarevi\'c, Krunoslav'
'Cvrtila, Ivica'
'Kaitner, Branko'

_publ_section_title
;
 Bis(morpholine) hydrogen bond pincer -- a novel series of heteroleptic
 Cu(ii) coordination compounds as receptors for electron rich guests
;
_journal_issue 21
_journal_name_full CrystEngComm
_journal_page_first 7493
_journal_paper_doi 10.1039/c2ce25848j
_journal_volume 14
_journal_year 2012
_chemical_absolute_configuration unk
_chemical_formula_moiety 'C23 H31 Cu N2 O5, C4 H10 N O, 2Cl'
_chemical_formula_sum 'C27 H41 Cl2 Cu N3 O6'
_chemical_formula_weight 638.07
_chemical_name_systematic
;
(1,3-diphenyl-1,3-propanedionato)aquabis(morpholine)copper(II) chloride -
morpholinium chloride
;
_space_group_IT_number 8
_symmetry_cell_setting monoclinic
_symmetry_space_group_name_Hall 'C -2y'
_symmetry_space_group_name_H-M 'C 1 m 1'
_atom_sites_solution_hydrogens geom
_atom_sites_solution_primary direct
_atom_sites_solution_secondary difmap
_audit_creation_date 2011-11-24T16:01:51-00:00
_audit_creation_method 'WinGX routine CIF_UPDATE'
_cell_angle_alpha 90
_cell_angle_beta 102.461(8)
_cell_angle_gamma 90
_cell_formula_units_Z 2
_cell_length_a 11.1998(10)
_cell_length_b 17.0668(10)
_cell_length_c 8.4726(6)
_cell_measurement_reflns_used 174
_cell_measurement_temperature 295(2)
_cell_measurement_theta_max 52.0
_cell_measurement_theta_min 4.6
_cell_volume 1581.3(2)
_computing_structure_refinement 'SHELXL-97 (Sheldrick, 2008)'
_computing_structure_solution 'SHELXS-97 (Sheldrick, 2008)'
_diffrn_ambient_temperature 295(2)
_diffrn_measured_fraction_theta_full 0.985
_diffrn_measured_fraction_theta_max 0.985
_diffrn_measurement_device_type
;
Oxford Diffraction Xcalibur CCD
diffractometer
;
_diffrn_measurement_method '\w scan'
_diffrn_radiation_monochromator graphite
_diffrn_radiation_source 'fine-focus sealed tube'
_diffrn_radiation_type MoK\a
_diffrn_radiation_wavelength 0.71073
_diffrn_reflns_av_R_equivalents 0.043
_diffrn_reflns_av_unetI/netI 0.0577
_diffrn_reflns_limit_h_max 10
_diffrn_reflns_limit_h_min -14
_diffrn_reflns_limit_k_max 21
_diffrn_reflns_limit_k_min -21
_diffrn_reflns_limit_l_max 9
_diffrn_reflns_limit_l_min -10
_diffrn_reflns_number 3713
_diffrn_reflns_theta_full 26.99
_diffrn_reflns_theta_max 26.99
_diffrn_reflns_theta_min 4.04
_diffrn_standards_number 27
_exptl_absorpt_coefficient_mu 0.901
_exptl_absorpt_correction_type none
_exptl_crystal_colour green
_exptl_crystal_density_diffrn 1.34
_exptl_crystal_density_method 'not measured'
_exptl_crystal_description block
_exptl_crystal_F_000 670
_exptl_crystal_size_max 0.25
_exptl_crystal_size_mid 0.19
_exptl_crystal_size_min 0.11
_refine_diff_density_max 0.867
_refine_diff_density_min -0.564
_refine_diff_density_rms 0.078
_refine_ls_abs_structure_details 'Flack H D (1983), Acta Cryst. A39, 876-881'
_refine_ls_abs_structure_Flack 0.06(2)
_refine_ls_extinction_method none
_refine_ls_goodness_of_fit_ref 1.006
_refine_ls_hydrogen_treatment mixed
_refine_ls_matrix_type full
_refine_ls_number_parameters 193
_refine_ls_number_reflns 2644
_refine_ls_number_restraints 37
_refine_ls_restrained_S_all 1
_refine_ls_R_factor_all 0.0616
_refine_ls_R_factor_gt 0.0511
_refine_ls_shift/su_max 0.002
_refine_ls_shift/su_mean 0
_refine_ls_structure_factor_coef Fsqd
_refine_ls_weighting_details 'calc w=1/[\s^2^(Fo^2^)+(0.0809P)^2^+0.0000P] where P=(Fo^2^+2Fc^2^)/3'
_refine_ls_weighting_scheme calc
_refine_ls_wR_factor_gt 0.13
_refine_ls_wR_factor_ref 0.133
_reflns_number_gt 2060
_reflns_number_total 2644
_reflns_threshold_expression >2sigma(I)
_cod_data_source_file c2ce25848j.txt
_cod_data_source_block dbm_Cl
_cod_original_sg_symbol_H-M 'C m'
_cod_database_code 7214789

loop_
_symmetry_equiv_pos_as_xyz
'x, y, z'
'x, -y, z'
'x+1/2, y+1/2, z'
'x+1/2, -y+1/2, z'

loop_
_atom_site_label
_atom_site_type_symbol
_atom_site_fract_x
_atom_site_fract_y
_atom_site_fract_z
_atom_site_U_iso_or_equiv
_atom_site_adp_type
_atom_site_occupancy
_atom_site_symmetry_multiplicity
_atom_site_calc_flag
_atom_site_refinement_flags
O4 O 0.8702(7) 0.5 0.3932(10) 0.47(2) Uani 1 2 d SDU
C14 C 0.9277(5) 0.571600(12) 0.3661(5) 0.47(3) Uani 1 1 d DU
H14A H 0.9953 0.582 0.4566 0.567 Uiso 1 1 calc R
H14B H 0.8696 0.6142 0.3593 0.567 Uiso 1 1 calc R
C13 C 0.9746(4) 0.568262(12) 0.2123(3) 0.51(2) Uani 1 1 d DU
H13A H 0.9058 0.5672 0.1205 0.61 Uiso 1 1 calc R
H13B H 1.0218 0.6152 0.2039 0.61 Uiso 1 1 calc R
N2 N 1.0504(5) 0.5 0.2070(9) 0.43(2) Uani 1 2 d SDU
H2A H 1.079 0.5 0.1155 0.52 Uiso 1 2 calc SR
H2B H 1.1145 0.5 0.2919 0.52 Uiso 1 2 calc SR
Cl2 Cl 1.0840(18) 0.5 -0.087(2) 0.1053(11) Uani 1 2 d S
Cu1 Cu 0.5242(18) 0.5 1.107(2) 0.0391(3) Uani 1 2 d SD
Cl1 Cl 0.3370(18) 0.5 0.512(2) 0.0941(11) Uani 1 2 d S
O1 O 0.6059(19) 0.5816(2) 1.010(2) 0.0513(12) Uani 1 1 d .
N1 N 0.4688(18) 0.4153(2) 1.246(2) 0.0349(11) Uani 1 1 d .
H1N H 0.4289 0.439 1.3156 0.042 Uiso 1 1 calc R
C8 C 0.7086(19) 0.5 0.853(3) 0.0454(18) Uani 1 2 d S
H8 H 0.7577 0.5 0.777 0.054 Uiso 1 2 calc SR
O3 O 0.4573(19) 0.2553(2) 1.345(2) 0.0739(15) Uani 1 1 d .
C1 C 0.7178(18) 0.6471(3) 0.846(2) 0.0373(11) Uani 1 1 d .
C7 C 0.6732(18) 0.5729(3) 0.907(2) 0.0341(11) Uani 1 1 d .
C3 C 0.6952(19) 0.7869(3) 0.813(2) 0.0504(14) Uani 1 1 d .
H3 H 0.6559 0.8333 0.8287 0.06 Uiso 1 1 calc R
C4 C 0.7930(19) 0.7887(3) 0.734(2) 0.0534(15) Uani 1 1 d .
H4 H 0.8181 0.8357 0.6966 0.064 Uiso 1 1 calc R
C6 C 0.8172(19) 0.6505(3) 0.769(2) 0.0501(14) Uani 1 1 d .
H6 H 0.859 0.6046 0.7563 0.06 Uiso 1 1 calc R
C11 C 0.3538(19) 0.2934(4) 1.262(3) 0.072(2) Uani 1 1 d .
H11A H 0.3113 0.3166 1.339 0.086 Uiso 1 1 calc R
H11B H 0.2993 0.2559 1.1973 0.086 Uiso 1 1 calc R
C12 C 0.3868(19) 0.3578(3) 1.152(2) 0.0528(15) Uani 1 1 d .
H12A H 0.4259 0.3343 1.072 0.063 Uiso 1 1 calc R
H12B H 0.3128 0.3837 1.0956 0.063 Uiso 1 1 calc R
O2 O 0.3565(19) 0.5 0.895(2) 0.0607(16) Uani 1 2 d SD
C5 C 0.8529(19) 0.7180(3) 0.714(3) 0.0553(15) Uani 1 1 d .
H5 H 0.9178 0.7184 0.6616 0.066 Uiso 1 1 calc R
C2 C 0.6561(19) 0.7168(3) 0.866(2) 0.0415(13) Uani 1 1 d .
H2 H 0.5893 0.7158 0.9149 0.05 Uiso 1 1 calc R
C9 C 0.5788(19) 0.3742(3) 1.342(2) 0.0530(15) Uani 1 1 d .
H9A H 0.6294 0.4111 1.4145 0.064 Uiso 1 1 calc R
H9B H 0.6271 0.3524 1.2707 0.064 Uiso 1 1 calc R
C10 C 0.5365(19) 0.3084(4) 1.441(2) 0.0689(19) Uani 1 1 d .
H10A H 0.6075 0.2804 1.4997 0.083 Uiso 1 1 calc R
H10B H 0.4953 0.3314 1.5193 0.083 Uiso 1 1 calc R
H1W H 0.283(4) 0.5 0.919(8) 0.07(3) Uiso 1 2 d SD
H2W H 0.342(5) 0.5 0.787(3) 0.030(17) Uiso 1 2 d SD

loop_
_atom_site_aniso_label
_atom_site_aniso_U_11
_atom_site_aniso_U_22
_atom_site_aniso_U_33
_atom_site_aniso_U_23
_atom_site_aniso_U_13
_atom_site_aniso_U_12
O4 0.47(3) 0.46(3) 0.47(3) 0 0.096(11) 0
C14 0.48(3) 0.46(3) 0.48(3) 0.004(10) 0.113(12) 0.011(10)
C13 0.51(2) 0.51(2) 0.51(2) 0.0001(10) 0.110(5) 0.0000(10)
N2 0.43(2) 0.43(2) 0.43(2) 0 0.093(5) 0
Cl2 0.076(2) 0.0801(19) 0.166(3) 0 0.0401(19) 0
Cu1 0.0534(6) 0.0304(4) 0.0418(4) 0 0.0286(4) 0
Cl1 0.155(3) 0.0744(15) 0.0779(15) 0 0.0809(19) 0
O1 0.083(3) 0.0320(19) 0.051(2) -0.0010(16) 0.041(2) -0.005(2)
N1 0.048(3) 0.032(2) 0.028(2) 0.0008(16) 0.016(2) -0.001(2)
C8 0.052(5) 0.044(4) 0.048(4) 0 0.029(4) 0
O3 0.117(5) 0.034(2) 0.069(3) 0.0116(19) 0.016(3) 0.000(3)
C1 0.039(3) 0.039(3) 0.035(2) 0.0024(19) 0.010(2) -0.002(2)
C7 0.037(3) 0.033(2) 0.032(2) -0.0003(17) 0.007(2) -0.004(2)
C3 0.061(4) 0.041(3) 0.051(3) -0.005(2) 0.016(3) -0.004(3)
C4 0.058(4) 0.045(3) 0.055(3) 0.004(2) 0.008(3) -0.022(3)
C6 0.047(4) 0.046(3) 0.063(3) 0.008(2) 0.025(3) 0.005(3)
C11 0.088(6) 0.060(4) 0.066(4) 0.006(3) 0.011(4) -0.031(4)
C12 0.064(4) 0.040(3) 0.051(3) 0.009(2) 0.005(3) -0.012(3)
O2 0.061(4) 0.081(4) 0.041(3) 0 0.012(3) 0
C5 0.051(4) 0.052(3) 0.071(4) 0.003(3) 0.030(3) -0.013(3)
C2 0.055(4) 0.029(2) 0.042(3) 0.000(2) 0.013(3) -0.001(3)
C9 0.050(4) 0.057(3) 0.051(3) 0.012(3) 0.010(3) 0.000(3)
C10 0.080(5) 0.065(4) 0.057(3) 0.025(3) 0.004(3) -0.001(4)

loop_
_atom_type_symbol
_atom_type_description
_atom_type_scat_dispersion_real
_atom_type_scat_dispersion_imag
_atom_type_scat_source
C C 0.0033 0.0016 'International Tables Vol C Tables 4.2.6.8 and 6.1.1.4'
H H 0 0 'International Tables Vol C Tables 4.2.6.8 and 6.1.1.4'
N N 0.0061 0.0033 'International Tables Vol C Tables 4.2.6.8 and 6.1.1.4'
O O 0.0106 0.006 'International Tables Vol C Tables 4.2.6.8 and 6.1.1.4'
Cl Cl 0.1484 0.1585 'International Tables Vol C Tables 4.2.6.8 and 6.1.1.4'
Cu Cu 0.3201 1.2651 'International Tables Vol C Tables 4.2.6.8 and 6.1.1.4'

loop_
_geom_angle_atom_site_label_1
_geom_angle_atom_site_label_2
_geom_angle_atom_site_label_3
_geom_angle
_geom_angle_site_symmetry_1
_geom_angle_site_symmetry_3
C14 O4 C14 118.35(4) . 2_565
O4 C14 C13 111.2(4) . .
O4 C14 H14A 109.4 . .
C13 C14 H14A 109.4 . .
O4 C14 H14B 109.4 . .
C13 C14 H14B 109.4 . .
H14A C14 H14B 108 . .
N2 C13 C14 111.9(3) . .
N2 C13 H13A 109.2 . .
C14 C13 H13A 109.2 . .
N2 C13 H13B 109.2 . .
C14 C13 H13B 109.2 . .
H13A C13 H13B 107.9 . .
C13 N2 C13 107.14(4) 2_565 .
C13 N2 H2A 110.3 2_565 .
C13 N2 H2A 110.3 . .
C13 N2 H2B 110.3 2_565 .
C13 N2 H2B 110.3 . .
H2A N2 H2B 108.5 . .
O1 Cu1 O1 91.6(2) . 2_565
O1 Cu1 N1 88.03(14) . 2_565
O1 Cu1 N1 168.5(13) 2_565 2_565
O1 Cu1 N1 168.5(13) . .
O1 Cu1 N1 88.03(14) 2_565 .
N1 Cu1 N1 90.0(3) 2_565 .
O1 Cu1 O2 92.8(9) . .
O1 Cu1 O2 92.8(9) 2_565 .
N1 Cu1 O2 98.7(9) 2_565 .
N1 Cu1 O2 98.7(9) . .
C7 O1 Cu1 127.2(3) . .
C12 N1 C9 109.2(4) . .
C12 N1 Cu1 113.3(12) . .
C9 N1 Cu1 109.2(14) . .
C12 N1 H1N 108.3 . .
C9 N1 H1N 108.3 . .
Cu1 N1 H1N 108.3 . .
C7 C8 C7 123.4(7) . 2_565
C7 C8 H8 118.3 . .
C7 C8 H8 118.3 2_565 .
C11 O3 C10 110.3(5) . .
C2 C1 C6 118.7(5) . .
C2 C1 C7 117.8(17) . .
C6 C1 C7 123.5(11) . .
O1 C7 C8 124.9(12) . .
O1 C7 C1 115.3(9) . .
C8 C7 C1 119.8(17) . .
C2 C3 C4 120.6(12) . .
C2 C3 H3 119.7 . .
C4 C3 H3 119.7 . .
C3 C4 C5 118.7(11) . .
C3 C4 H4 120.6 . .
C5 C4 H4 120.6 . .
C5 C6 C1 121.6(13) . .
C5 C6 H6 119.2 . .
C1 C6 H6 119.2 . .
O3 C11 C12 111.1(17) . .
O3 C11 H11A 109.4 . .
C12 C11 H11A 109.4 . .
O3 C11 H11B 109.4 . .
C12 C11 H11B 109.4 . .
H11A C11 H11B 108 . .
N1 C12 C11 110.8(14) . .
N1 C12 H12A 109.5 . .
C11 C12 H12A 109.5 . .
N1 C12 H12B 109.5 . .
C11 C12 H12B 109.5 . .
H12A C12 H12B 108 . .
Cu1 O2 H1W 118(4) . .
Cu1 O2 H2W 137(3) . .
H1W O2 H2W 105(4) . .
C6 C5 C4 121(2) . .
C6 C5 H5 119.7 . .
C4 C5 H5 119.7 . .
C3 C2 C1 119.7(18) . .
C3 C2 H2 120.1 . .
C1 C2 H2 120.1 . .
N1 C9 C10 109.0(16) . .
N1 C9 H9A 109.9 . .
C10 C9 H9A 109.9 . .
N1 C9 H9B 109.9 . .
C10 C9 H9B 109.9 . .
H9A C9 H9B 108.3 . .
O3 C10 C9 112.8(14) . .
O3 C10 H10A 109 . .
C9 C10 H10A 109 . .
O3 C10 H10B 109 . .
C9 C10 H10B 109 . .
H10A C10 H10B 107.8 . .

loop_
_geom_bond_atom_site_label_1
_geom_bond_atom_site_label_2
_geom_bond_distance
_geom_bond_site_symmetry_2
O4 C14 1.4230(2) .
O4 C14 1.4230(2) 2_565
C14 C13 1.507(2) .
C14 H14A 0.97 .
C14 H14B 0.97 .
C13 N2 1.4480(2) .
C13 H13A 0.97 .
C13 H13B 0.97 .
N2 C13 1.4480(2) 2_565
N2 H2A 0.9 .
N2 H2B 0.9 .
Cu1 O1 1.943(4) .
Cu1 O1 1.943(4) 2_565
Cu1 N1 2.044(4) 2_565
Cu1 N1 2.044(4) .
Cu1 O2 2.301(6) .
O1 C7 1.28(3) .
N1 C12 1.46(2) .
N1 C9 1.50(2) .
N1 H1N 0.91 .
C8 C7 1.412(15) .
C8 C7 1.412(15) 2_565
C8 H8 0.93 .
O3 C11 1.38(3) .
O3 C10 1.40(2) .
C1 C2 1.404(17) .
C1 C6 1.41(3) .
C1 C7 1.494(16) .
C3 C2 1.382(15) .
C3 C4 1.40(3) .
C3 H3 0.93 .
C4 C5 1.409(9) .
C4 H4 0.93 .
C6 C5 1.336(17) .
C6 H6 0.93 .
C11 C12 1.54(2) .
C11 H11A 0.97 .
C11 H11B 0.97 .
C12 H12A 0.97 .
C12 H12B 0.97 .
O2 H1W 0.89(2) .
O2 H2W 0.891(18) .
C5 H5 0.93 .
C2 H2 0.93 .
C9 C10 1.536(19) .
C9 H9A 0.97 .
C9 H9B 0.97 .
C10 H10A 0.97 .
C10 H10B 0.97 .
